data_7159097
loop_
_publ_author_name
'Ivanova, Evgeniya E.'
'Shabalin, Dmitrii A.'
"Ushakov, Igor' A."
'Vashchenko, Alexander V.'
'Schmidt, Elena Yu'
'Trofimov, Boris A.'

_publ_section_title
;
 Diastereoselective synthesis of
 tetrahydropyrrolo[1,2-<i>d</i>]oxadiazoles from functionalized
 &#x394;<sup>1</sup>-pyrrolines and <i>in situ</i> generated nitrile
 oxides.
;
_journal_issue 8
_journal_name_full 'Organic &amp; biomolecular chemistry'
_journal_page_first 1725
_journal_page_last 1736
_journal_paper_doi 10.1039/d2ob02230c
_journal_volume 21
_journal_year 2023
_chemical_formula_moiety 'C19 H19 Cl N2 O2'
_chemical_formula_sum 'C19 H19 Cl N2 O2'
_chemical_formula_weight 342.81
_chemical_name_systematic
(5R,7aS)-3-(4-Chlorophenyl)-7,7-dimethyl-7a-phenyl-5,6,7,7a-tetrahydropyrrolo[1,2-d][1,2,4]oxadiazol-5-ol
_space_group_crystal_system monoclinic
_space_group_IT_number 14
_space_group_name_Hall '-P 2ybc'
_space_group_name_H-M_alt 'P 1 21/c 1'
_atom_sites_solution_hydrogens mixed
_atom_sites_solution_primary direct
_audit_creation_date 2021-01-26
_audit_creation_method
;
Olex2 1.2
(compiled 2018.05.29 svn.r3508 for OlexSys, GUI svn.r5506)
;
_audit_update_record
;
2022-11-21 deposited with the CCDC.	2023-01-19 downloaded from the CCDC.
;
_cell_angle_alpha 90
_cell_angle_beta 90.84(2)
_cell_angle_gamma 90
_cell_formula_units_Z 8
_cell_length_a 9.286(6)
_cell_length_b 21.161(16)
_cell_length_c 18.146(13)
_cell_measurement_reflns_used 1577
_cell_measurement_temperature 293(2)
_cell_measurement_theta_max 25.4
_cell_measurement_theta_min 2.4
_cell_volume 3565(4)
_computing_molecular_graphics 'Olex2 (Dolomanov et al., 2009)'
_computing_publication_material 'Olex2 (Dolomanov et al., 2009)'
_computing_structure_refinement 'ShelXL (Sheldrick, 2015)'
_computing_structure_solution 'ShelXS (Sheldrick, 2008)'
_diffrn_ambient_temperature 293.15
_diffrn_measured_fraction_theta_full 0.999
_diffrn_measured_fraction_theta_max 0.994
_diffrn_measurement_device_type 'Bruker D8 Venture'
_diffrn_measurement_method '\w and \f'
_diffrn_radiation_monochromator No
_diffrn_radiation_type MoK\a
_diffrn_radiation_wavelength 0.71073
_diffrn_reflns_av_R_equivalents 0.1269
_diffrn_reflns_av_unetI/netI 0.0595
_diffrn_reflns_Laue_measured_fraction_full 0.999
_diffrn_reflns_Laue_measured_fraction_max 0.994
_diffrn_reflns_limit_h_max 11
_diffrn_reflns_limit_h_min -11
_diffrn_reflns_limit_k_max 25
_diffrn_reflns_limit_k_min -26
_diffrn_reflns_limit_l_max 22
_diffrn_reflns_limit_l_min -22
_diffrn_reflns_number 72219
_diffrn_reflns_point_group_measured_fraction_full 0.999
_diffrn_reflns_point_group_measured_fraction_max 0.994
_diffrn_reflns_theta_full 25.242
_diffrn_reflns_theta_max 26.075
_diffrn_reflns_theta_min 2.228
_diffrn_source IuS
_exptl_absorpt_coefficient_mu 0.227
_exptl_absorpt_correction_T_max 0.988
_exptl_absorpt_correction_T_min 0.961
_exptl_absorpt_correction_type multi-scan
_exptl_absorpt_process_details
;
SADABS-2016/2 (Bruker,2016/2) was used for absorption correction.
wR2(int) was 0.1497 before and 0.0700 after correction.
The Ratio of minimum to maximum transmission is 0.8715.
The \l/2 correction factor is Not present.
;
_exptl_crystal_colour colorless
_exptl_crystal_density_diffrn 1.277
_exptl_crystal_description 'colorless, prizm'
_exptl_crystal_F_000 1440
_exptl_crystal_recrystallization_method 'Re-crystallisation from solvent: CDCl3'
_exptl_crystal_size_max 0.394
_exptl_crystal_size_mid 0.146
_exptl_crystal_size_min 0.052
_refine_diff_density_max 0.225
_refine_diff_density_min -0.302
_refine_diff_density_rms 0.045
_refine_ls_extinction_method none
_refine_ls_goodness_of_fit_ref 1.025
_refine_ls_hydrogen_treatment mixed
_refine_ls_matrix_type full
_refine_ls_number_parameters 444
_refine_ls_number_reflns 7036
_refine_ls_number_restraints 0
_refine_ls_restrained_S_all 1.025
_refine_ls_R_factor_all 0.1210
_refine_ls_R_factor_gt 0.0500
_refine_ls_shift/su_max 0.000
_refine_ls_shift/su_mean 0.000
_refine_ls_structure_factor_coef Fsqd
_refine_ls_weighting_details 'w=1/[\s^2^(Fo^2^)+(0.0403P)^2^+1.2825P] where P=(Fo^2^+2Fc^2^)/3'
_refine_ls_weighting_scheme calc
_refine_ls_wR_factor_gt 0.0952
_refine_ls_wR_factor_ref 0.1172
_reflns_Friedel_coverage 0.000
_reflns_number_gt 3969
_reflns_number_total 7036
_reflns_threshold_expression 'I > 2\s(I)'
_cod_data_source_file d2ob02230c2.cif
_cod_data_source_block a_a
_cod_depositor_comments
;
          Adding full bibliography for 7159097.cif.

2024-10-30
Z value and formula fixed to values more according to usual
chemical conventions.                 miguel
;
_cod_original_formula_sum 'C38 H38 Cl2 N4 O4'
_cod_original_formula_weight 685.62
_cod_original_formula_moiety '2(C19 H19 Cl N2 O2)'
_cod_original_formula_units_Z 4
_cod_original_cell_volume 3566(4)
_cod_database_code 7159097
_shelxl_version_number 2013-4
_shelx_space_group_comment
;
The symmetry employed for this shelxl refinement is uniquely defined
by the following loop, which should always be used as a source of
symmetry information in preference to the above space-group names.
They are only intended as comments.
;
_shelx_estimated_absorpt_t_max 0.988
_shelx_estimated_absorpt_t_min 0.916
_olex2_refinement_description
;
1. Fixed Uiso
 At 1.2 times of:
  All C(H) groups, All C(H,H) groups
 At 1.5 times of:
  All C(H,H,H) groups, All O(H) groups
2.a Ternary CH refined with riding coordinates:
 C14(H14), C36(H36)
2.b Secondary CH2 refined with riding coordinates:
 C13(H13A,H13B), C35(H35A,H35B)
2.c Aromatic/amide H refined with riding coordinates:
 C2(H2A), C3(H3), C8(H8), C9(H9), C10(H10), C16(H16), C17(H17), C18(H18),
 C19(H19), C21(H21), C22(H22), C27(H27), C28(H28), C29(H29), C30(H30), C31(H31),
  C37(H37), C38(H38)
2.d Idealised Me refined as rotating group:
 C12(H12A,H12B,H12C), C15(H15A,H15B,H15C), C33(H33A,H33B,H33C), C34(H34A,H34B,
 H34C)
;
_olex2_submission_special_instructions 'No special instructions were received'
_publcif_funding_html
;
;

loop_
_space_group_symop_operation_xyz
'x, y, z'
'-x, y+1/2, -z+1/2'
'-x, -y, -z'
'x, -y-1/2, z-1/2'

loop_
_atom_site_label
_atom_site_type_symbol
_atom_site_fract_x
_atom_site_fract_y
_atom_site_fract_z
_atom_site_U_iso_or_equiv
_atom_site_adp_type
_atom_site_occupancy
_atom_site_site_symmetry_order
_atom_site_calc_flag
_atom_site_refinement_flags_posn
_atom_site_refinement_flags_adp
_atom_site_refinement_flags_occupancy
_atom_site_disorder_assembly
_atom_site_disorder_group
Cl1 Cl 0.86963(10) 0.02222(4) 0.07766(4) 0.0834(3) Uani 1 1 d . . . . .
Cl2 Cl 0.08824(8) 0.27734(4) 0.07129(5) 0.0769(3) Uani 1 1 d . . . . .
O1 O 0.62051(17) 0.31174(7) 0.33654(9) 0.0501(4) Uani 1 1 d . . . . .
O2 O 0.6225(2) 0.12559(8) 0.45142(9) 0.0564(5) Uani 1 1 d . . . . .
H2 H 0.588(3) 0.1007(14) 0.4213(16) 0.085 Uiso 1 1 d R . . . .
O3 O 0.68295(17) 0.55234(7) 0.14290(8) 0.0437(4) Uani 1 1 d . . . . .
O4 O 0.8171(2) 0.35254(8) 0.16909(11) 0.0589(5) Uani 1 1 d . . . . .
N1 N 0.59682(18) 0.20403(8) 0.35653(9) 0.0351(4) Uani 1 1 d . . . . .
N2 N 0.6672(2) 0.27787(10) 0.27298(11) 0.0483(5) Uani 1 1 d . . . . .
N3 N 0.67306(18) 0.44698(8) 0.17647(9) 0.0330(4) Uani 1 1 d . . . . .
N4 N 0.5424(2) 0.52748(9) 0.12561(10) 0.0423(5) Uani 1 1 d . . . . .
C1 C 0.8106(3) 0.07836(13) 0.14095(13) 0.0506(7) Uani 1 1 d . . . . .
C2 C 0.8791(3) 0.13611(13) 0.14510(14) 0.0542(7) Uani 1 1 d . . . . .
H2A H 0.9578 0.1445 0.1156 0.065 Uiso 1 1 calc R . . . .
C3 C 0.8300(3) 0.18146(13) 0.19336(13) 0.0484(6) Uani 1 1 d . . . . .
H3 H 0.8759 0.2205 0.1961 0.058 Uiso 1 1 calc R . . . .
C4 C 0.7126(2) 0.16930(12) 0.23789(12) 0.0403(6) Uani 1 1 d . . . . .
C5 C 0.6585(2) 0.21838(11) 0.28820(12) 0.0386(6) Uani 1 1 d . . . . .
C6 C 0.5463(2) 0.26600(10) 0.38397(12) 0.0384(6) Uani 1 1 d . . . . .
C7 C 0.3857(3) 0.27594(11) 0.37226(12) 0.0402(6) Uani 1 1 d . . . . .
C8 C 0.2914(3) 0.22545(13) 0.36370(14) 0.0529(7) Uani 1 1 d . . . . .
H8 H 0.3264 0.1843 0.3659 0.063 Uiso 1 1 calc R . . . .
C9 C 0.1449(3) 0.23594(15) 0.35185(17) 0.0674(8) Uani 1 1 d . . . . .
H9 H 0.0832 0.2017 0.3455 0.081 Uiso 1 1 calc R . . . .
C10 C 0.0904(3) 0.29634(15) 0.34942(17) 0.0696(9) Uani 1 1 d . . . . .
H10 H -0.0076 0.3031 0.3415 0.084 Uiso 1 1 calc R . . . .
C11 C 0.6055(3) 0.27189(11) 0.46511(13) 0.0438(6) Uani 1 1 d . . . . .
C12 C 0.6479(3) 0.34037(13) 0.48383(17) 0.0734(9) Uani 1 1 d . . . . .
H12A H 0.6850 0.3423 0.5334 0.110 Uiso 1 1 calc GR . . . .
H12B H 0.5647 0.3671 0.4793 0.110 Uiso 1 1 calc GR . . . .
H12C H 0.7204 0.3545 0.4505 0.110 Uiso 1 1 calc GR . . . .
C13 C 0.7355(3) 0.22716(12) 0.46340(14) 0.0495(7) Uani 1 1 d . . . . .
H13A H 0.8196 0.2491 0.4454 0.059 Uiso 1 1 calc R . . . .
H13B H 0.7572 0.2112 0.5124 0.059 Uiso 1 1 calc R . . . .
C14 C 0.6942(3) 0.17315(11) 0.41181(13) 0.0444(6) Uani 1 1 d . . . . .
H14 H 0.7797 0.1560 0.3879 0.053 Uiso 1 1 calc R . . . .
C15 C 0.4938(3) 0.24883(14) 0.52079(14) 0.0607(8) Uani 1 1 d . . . . .
H15A H 0.4644 0.2066 0.5084 0.091 Uiso 1 1 calc GR . . . .
H15B H 0.4116 0.2763 0.5193 0.091 Uiso 1 1 calc GR . . . .
H15C H 0.5358 0.2492 0.5694 0.091 Uiso 1 1 calc GR . . . .
C16 C 0.1826(3) 0.34677(15) 0.35879(16) 0.0650(8) Uani 1 1 d . . . . .
H16 H 0.1464 0.3877 0.3578 0.078 Uiso 1 1 calc R . . . .
C17 C 0.3289(3) 0.33706(12) 0.36975(13) 0.0531(7) Uani 1 1 d . . . . .
H17 H 0.3900 0.3716 0.3755 0.064 Uiso 1 1 calc R . . . .
C18 C 0.6461(3) 0.11028(12) 0.23402(14) 0.0501(7) Uani 1 1 d . . . . .
H18 H 0.5688 0.1014 0.2644 0.060 Uiso 1 1 calc R . . . .
C19 C 0.6945(3) 0.06471(13) 0.18510(15) 0.0579(7) Uani 1 1 d . . . . .
H19 H 0.6494 0.0255 0.1821 0.069 Uiso 1 1 calc R . . . .
C20 C 0.2153(2) 0.33482(13) 0.09452(15) 0.0481(6) Uani 1 1 d . . . . .
C21 C 0.2393(3) 0.38403(13) 0.04613(14) 0.0533(7) Uani 1 1 d . . . . .
H21 H 0.1852 0.3872 0.0027 0.064 Uiso 1 1 calc R . . . .
C22 C 0.3440(2) 0.42861(12) 0.06249(13) 0.0457(6) Uani 1 1 d . . . . .
H22 H 0.3600 0.4619 0.0301 0.055 Uiso 1 1 calc R . . . .
C23 C 0.4254(2) 0.42385(11) 0.12729(12) 0.0366(5) Uani 1 1 d . . . . .
C24 C 0.5443(2) 0.46831(11) 0.14298(11) 0.0352(5) Uani 1 1 d . . . . .
C25 C 0.7534(2) 0.50580(10) 0.19246(12) 0.0372(6) Uani 1 1 d . . . . .
C26 C 0.7312(2) 0.52835(11) 0.27130(12) 0.0399(6) Uani 1 1 d . . . . .
C27 C 0.6991(3) 0.48629(13) 0.32760(13) 0.0553(7) Uani 1 1 d . . . . .
H27 H 0.6895 0.4434 0.3173 0.066 Uiso 1 1 calc R . . . .
C28 C 0.6814(3) 0.50801(15) 0.39920(15) 0.0716(9) Uani 1 1 d . . . . .
H28 H 0.6600 0.4795 0.4364 0.086 Uiso 1 1 calc R . . . .
C29 C 0.6953(3) 0.57108(17) 0.41556(16) 0.0741(9) Uani 1 1 d . . . . .
H29 H 0.6837 0.5852 0.4637 0.089 Uiso 1 1 calc R . . . .
C30 C 0.2926(3) 0.32969(12) 0.15971(14) 0.0511(7) Uani 1 1 d . . . . .
H30 H 0.2739 0.2971 0.1926 0.061 Uiso 1 1 calc R . . . .
C31 C 0.3989(3) 0.37400(12) 0.17522(13) 0.0460(6) Uani 1 1 d . . . . .
H31 H 0.4534 0.3703 0.2184 0.055 Uiso 1 1 calc R . . . .
C32 C 0.9100(2) 0.49352(11) 0.16703(13) 0.0421(6) Uani 1 1 d . . . . .
C33 C 1.0002(3) 0.46272(13) 0.22926(14) 0.0586(7) Uani 1 1 d . . . . .
H33A H 1.0935 0.4518 0.2111 0.088 Uiso 1 1 calc GR . . . .
H33B H 0.9525 0.4252 0.2460 0.088 Uiso 1 1 calc GR . . . .
H33C H 1.0107 0.4919 0.2695 0.088 Uiso 1 1 calc GR . . . .
C34 C 0.9878(3) 0.55377(13) 0.14193(17) 0.0658(8) Uani 1 1 d . . . . .
H34A H 1.0010 0.5816 0.1832 0.099 Uiso 1 1 calc GR . . . .
H34B H 0.9310 0.5745 0.1045 0.099 Uiso 1 1 calc GR . . . .
H34C H 1.0799 0.5427 0.1224 0.099 Uiso 1 1 calc GR . . . .
C35 C 0.8825(3) 0.44632(11) 0.10333(13) 0.0448(6) Uani 1 1 d . . . . .
H35A H 0.8550 0.4685 0.0585 0.054 Uiso 1 1 calc R . . . .
H35B H 0.9683 0.4216 0.0940 0.054 Uiso 1 1 calc R . . . .
C36 C 0.7608(2) 0.40410(11) 0.12895(13) 0.0414(6) Uani 1 1 d . . . . .
H36 H 0.7032 0.3892 0.0867 0.050 Uiso 1 1 calc R . . . .
C37 C 0.7266(3) 0.61338(14) 0.36036(17) 0.0667(8) Uani 1 1 d . . . . .
H37 H 0.7357 0.6562 0.3712 0.080 Uiso 1 1 calc R . . . .
C38 C 0.7447(3) 0.59244(12) 0.28851(15) 0.0537(7) Uani 1 1 d . . . . .
H38 H 0.7659 0.6213 0.2516 0.064 Uiso 1 1 calc R . . . .
H4 H 0.744(4) 0.3340(17) 0.1941(19) 0.114(13) Uiso 1 1 d . . . . .

loop_
_atom_site_aniso_label
_atom_site_aniso_U_11
_atom_site_aniso_U_22
_atom_site_aniso_U_33
_atom_site_aniso_U_23
_atom_site_aniso_U_13
_atom_site_aniso_U_12
Cl1 0.1236(7) 0.0718(6) 0.0548(4) -0.0157(4) -0.0001(4) 0.0295(5)
Cl2 0.0485(4) 0.0776(6) 0.1044(6) -0.0172(5) -0.0039(4) -0.0149(4)
O1 0.0613(11) 0.0354(10) 0.0540(10) 0.0043(8) 0.0160(9) -0.0047(8)
O2 0.0879(14) 0.0389(11) 0.0420(10) 0.0101(8) -0.0097(9) -0.0182(10)
O3 0.0503(10) 0.0329(9) 0.0477(9) 0.0054(8) -0.0097(8) 0.0017(8)
O4 0.0536(11) 0.0395(11) 0.0840(14) 0.0187(10) 0.0167(10) 0.0150(9)
N1 0.0400(11) 0.0316(11) 0.0338(10) 0.0051(9) 0.0022(8) 0.0006(9)
N2 0.0566(13) 0.0421(14) 0.0466(12) 0.0064(11) 0.0128(10) 0.0025(11)
N3 0.0372(10) 0.0285(11) 0.0333(10) -0.0010(8) -0.0012(8) 0.0042(8)
N4 0.0444(12) 0.0374(13) 0.0448(12) 0.0029(10) -0.0065(9) 0.0042(10)
C1 0.0633(17) 0.0532(18) 0.0352(14) -0.0028(13) -0.0055(13) 0.0174(15)
C2 0.0534(16) 0.063(2) 0.0469(16) 0.0019(14) 0.0086(13) 0.0046(15)
C3 0.0480(15) 0.0504(17) 0.0470(15) 0.0010(13) 0.0063(12) -0.0011(13)
C4 0.0393(13) 0.0450(16) 0.0365(13) 0.0053(12) -0.0002(11) 0.0028(12)
C5 0.0393(13) 0.0370(15) 0.0397(13) 0.0069(11) 0.0023(11) 0.0011(11)
C6 0.0448(14) 0.0300(14) 0.0405(14) 0.0038(11) 0.0052(11) -0.0040(11)
C7 0.0488(14) 0.0373(15) 0.0346(13) 0.0011(11) 0.0028(11) 0.0026(12)
C8 0.0484(16) 0.0424(17) 0.0677(18) -0.0022(14) -0.0002(13) 0.0024(13)
C9 0.0453(16) 0.061(2) 0.096(2) -0.0037(17) -0.0049(15) -0.0024(15)
C10 0.0484(17) 0.075(2) 0.086(2) 0.0041(18) 0.0038(15) 0.0146(17)
C11 0.0529(15) 0.0381(15) 0.0402(14) -0.0016(11) -0.0051(11) -0.0101(12)
C12 0.095(2) 0.0501(19) 0.074(2) -0.0102(16) -0.0209(17) -0.0124(17)
C13 0.0462(15) 0.0510(17) 0.0511(15) 0.0087(13) -0.0108(12) -0.0140(13)
C14 0.0456(14) 0.0415(15) 0.0461(14) 0.0106(12) -0.0032(11) -0.0004(12)
C15 0.0713(19) 0.071(2) 0.0396(15) -0.0033(14) 0.0055(13) -0.0070(16)
C16 0.067(2) 0.0533(19) 0.075(2) -0.0007(16) 0.0012(16) 0.0234(17)
C17 0.0635(18) 0.0407(16) 0.0552(17) -0.0026(13) 0.0000(13) 0.0050(14)
C18 0.0491(15) 0.0494(17) 0.0520(16) 0.0038(13) 0.0057(12) -0.0025(13)
C19 0.0685(19) 0.0463(17) 0.0587(17) -0.0018(14) -0.0054(15) -0.0037(14)
C20 0.0322(13) 0.0524(17) 0.0598(17) -0.0094(14) 0.0029(12) -0.0001(12)
C21 0.0371(14) 0.070(2) 0.0526(16) -0.0030(15) -0.0100(12) 0.0079(14)
C22 0.0415(14) 0.0554(17) 0.0401(14) 0.0064(12) -0.0021(11) 0.0051(13)
C23 0.0331(12) 0.0409(14) 0.0360(13) 0.0006(11) 0.0023(10) 0.0062(11)
C24 0.0398(13) 0.0369(15) 0.0289(12) 0.0005(11) 0.0013(10) 0.0086(11)
C25 0.0445(14) 0.0279(13) 0.0390(13) 0.0055(10) -0.0062(11) 0.0022(11)
C26 0.0406(13) 0.0378(15) 0.0412(14) -0.0040(12) -0.0049(11) 0.0043(11)
C27 0.080(2) 0.0447(17) 0.0414(15) -0.0027(13) -0.0026(14) 0.0013(14)
C28 0.105(3) 0.068(2) 0.0418(17) -0.0028(15) 0.0033(16) 0.0038(18)
C29 0.091(2) 0.084(3) 0.0469(17) -0.0233(18) 0.0010(16) 0.007(2)
C30 0.0494(15) 0.0511(17) 0.0530(16) 0.0044(13) 0.0056(13) -0.0047(13)
C31 0.0468(15) 0.0524(17) 0.0388(14) 0.0040(13) -0.0042(11) -0.0001(13)
C32 0.0403(14) 0.0399(15) 0.0461(14) 0.0053(12) 0.0011(11) -0.0017(11)
C33 0.0466(15) 0.070(2) 0.0592(17) 0.0001(15) -0.0106(13) 0.0070(14)
C34 0.0590(17) 0.0501(18) 0.088(2) 0.0100(16) 0.0079(15) -0.0105(14)
C35 0.0452(14) 0.0462(16) 0.0431(14) 0.0050(12) 0.0073(11) 0.0048(12)
C36 0.0468(14) 0.0341(14) 0.0432(14) -0.0027(11) 0.0032(11) 0.0068(11)
C37 0.077(2) 0.0539(19) 0.069(2) -0.0255(17) -0.0019(16) 0.0008(16)
C38 0.0590(17) 0.0446(17) 0.0574(17) -0.0068(13) -0.0022(13) 0.0002(13)

loop_
_atom_type_symbol
_atom_type_description
_atom_type_scat_dispersion_real
_atom_type_scat_dispersion_imag
_atom_type_scat_source
C C 0.0033 0.0016 'International Tables Vol C Tables 4.2.6.8 and 6.1.1.4'
H H 0.0000 0.0000 'International Tables Vol C Tables 4.2.6.8 and 6.1.1.4'
Cl Cl 0.1484 0.1585 'International Tables Vol C Tables 4.2.6.8 and 6.1.1.4'
N N 0.0061 0.0033 'International Tables Vol C Tables 4.2.6.8 and 6.1.1.4'
O O 0.0106 0.0060 'International Tables Vol C Tables 4.2.6.8 and 6.1.1.4'

loop_
_geom_angle_atom_site_label_1
_geom_angle_atom_site_label_2
_geom_angle_atom_site_label_3
_geom_angle
_geom_angle_site_symmetry_1
_geom_angle_site_symmetry_3
_geom_angle_publ_flag
N2 O1 C6 106.97(16) . . ?
C14 O2 H2 108(2) . . ?
N4 O3 C25 106.34(15) . . ?
C36 O4 H4 108(2) . . ?
C5 N1 C6 103.90(17) . . ?
C5 N1 C14 115.91(18) . . ?
C6 N1 C14 110.72(17) . . ?
C5 N2 O1 107.16(18) . . ?
C24 N3 C25 103.77(17) . . ?
C24 N3 C36 114.24(17) . . ?
C25 N3 C36 110.22(17) . . ?
C24 N4 O3 106.98(17) . . ?
C2 C1 Cl1 119.3(2) . . ?
C2 C1 C19 121.1(2) . . ?
C19 C1 Cl1 119.6(2) . . ?
C1 C2 H2A 120.2 . . ?
C1 C2 C3 119.6(2) . . ?
C3 C2 H2A 120.2 . . ?
C2 C3 H3 119.7 . . ?
C2 C3 C4 120.6(2) . . ?
C4 C3 H3 119.7 . . ?
C3 C4 C5 120.4(2) . . ?
C3 C4 C18 119.1(2) . . ?
C18 C4 C5 120.5(2) . . ?
N1 C5 C4 122.7(2) . . ?
N2 C5 N1 115.3(2) . . ?
N2 C5 C4 122.0(2) . . ?
O1 C6 N1 103.42(17) . . ?
O1 C6 C7 107.12(18) . . ?
O1 C6 C11 109.60(18) . . ?
N1 C6 C7 113.02(18) . . ?
N1 C6 C11 106.10(18) . . ?
C7 C6 C11 116.77(19) . . ?
C8 C7 C6 121.7(2) . . ?
C8 C7 C17 118.1(2) . . ?
C17 C7 C6 120.2(2) . . ?
C7 C8 H8 119.7 . . ?
C7 C8 C9 120.5(3) . . ?
C9 C8 H8 119.7 . . ?
C8 C9 H9 119.6 . . ?
C10 C9 C8 120.8(3) . . ?
C10 C9 H9 119.6 . . ?
C9 C10 H10 120.4 . . ?
C9 C10 C16 119.2(3) . . ?
C16 C10 H10 120.4 . . ?
C12 C11 C6 111.5(2) . . ?
C13 C11 C6 101.37(19) . . ?
C13 C11 C12 112.7(2) . . ?
C13 C11 C15 110.8(2) . . ?
C15 C11 C6 111.2(2) . . ?
C15 C11 C12 109.1(2) . . ?
C11 C12 H12A 109.5 . . ?
C11 C12 H12B 109.5 . . ?
C11 C12 H12C 109.5 . . ?
H12A C12 H12B 109.5 . . ?
H12A C12 H12C 109.5 . . ?
H12B C12 H12C 109.5 . . ?
C11 C13 H13A 110.4 . . ?
C11 C13 H13B 110.4 . . ?
H13A C13 H13B 108.6 . . ?
C14 C13 C11 106.50(19) . . ?
C14 C13 H13A 110.4 . . ?
C14 C13 H13B 110.4 . . ?
O2 C14 N1 111.68(19) . . ?
O2 C14 C13 109.8(2) . . ?
O2 C14 H14 110.6 . . ?
N1 C14 C13 103.26(19) . . ?
N1 C14 H14 110.6 . . ?
C13 C14 H14 110.6 . . ?
C11 C15 H15A 109.5 . . ?
C11 C15 H15B 109.5 . . ?
C11 C15 H15C 109.5 . . ?
H15A C15 H15B 109.5 . . ?
H15A C15 H15C 109.5 . . ?
H15B C15 H15C 109.5 . . ?
C10 C16 H16 119.7 . . ?
C10 C16 C17 120.6(3) . . ?
C17 C16 H16 119.7 . . ?
C7 C17 H17 119.6 . . ?
C16 C17 C7 120.7(3) . . ?
C16 C17 H17 119.6 . . ?
C4 C18 H18 119.8 . . ?
C19 C18 C4 120.4(2) . . ?
C19 C18 H18 119.8 . . ?
C1 C19 C18 119.2(3) . . ?
C1 C19 H19 120.4 . . ?
C18 C19 H19 120.4 . . ?
C21 C20 Cl2 119.1(2) . . ?
C30 C20 Cl2 119.7(2) . . ?
C30 C20 C21 121.2(2) . . ?
C20 C21 H21 120.1 . . ?
C20 C21 C22 119.8(2) . . ?
C22 C21 H21 120.1 . . ?
C21 C22 H22 119.9 . . ?
C21 C22 C23 120.2(2) . . ?
C23 C22 H22 119.9 . . ?
C22 C23 C24 120.8(2) . . ?
C31 C23 C22 118.9(2) . . ?
C31 C23 C24 120.1(2) . . ?
N3 C24 C23 120.5(2) . . ?
N4 C24 N3 115.1(2) . . ?
N4 C24 C23 124.3(2) . . ?
O3 C25 C26 107.30(18) . . ?
O3 C25 C32 109.77(18) . . ?
N3 C25 O3 102.93(16) . . ?
N3 C25 C26 111.90(18) . . ?
N3 C25 C32 105.83(18) . . ?
C26 C25 C32 118.08(18) . . ?
C27 C26 C25 121.5(2) . . ?
C27 C26 C38 118.5(2) . . ?
C38 C26 C25 120.0(2) . . ?
C26 C27 H27 119.8 . . ?
C28 C27 C26 120.3(3) . . ?
C28 C27 H27 119.8 . . ?
C27 C28 H28 119.6 . . ?
C29 C28 C27 120.8(3) . . ?
C29 C28 H28 119.6 . . ?
C28 C29 H29 120.2 . . ?
C28 C29 C37 119.6(3) . . ?
C37 C29 H29 120.2 . . ?
C20 C30 H30 120.6 . . ?
C20 C30 C31 118.7(2) . . ?
C31 C30 H30 120.6 . . ?
C23 C31 H31 119.4 . . ?
C30 C31 C23 121.2(2) . . ?
C30 C31 H31 119.4 . . ?
C33 C32 C25 110.74(19) . . ?
C33 C32 C35 110.9(2) . . ?
C34 C32 C25 113.3(2) . . ?
C34 C32 C33 108.4(2) . . ?
C34 C32 C35 112.8(2) . . ?
C35 C32 C25 100.67(18) . . ?
C32 C33 H33A 109.5 . . ?
C32 C33 H33B 109.5 . . ?
C32 C33 H33C 109.5 . . ?
H33A C33 H33B 109.5 . . ?
H33A C33 H33C 109.5 . . ?
H33B C33 H33C 109.5 . . ?
C32 C34 H34A 109.5 . . ?
C32 C34 H34B 109.5 . . ?
C32 C34 H34C 109.5 . . ?
H34A C34 H34B 109.5 . . ?
H34A C34 H34C 109.5 . . ?
H34B C34 H34C 109.5 . . ?
C32 C35 H35A 110.7 . . ?
C32 C35 H35B 110.7 . . ?
H35A C35 H35B 108.8 . . ?
C36 C35 C32 105.46(18) . . ?
C36 C35 H35A 110.7 . . ?
C36 C35 H35B 110.7 . . ?
O4 C36 N3 111.83(19) . . ?
O4 C36 C35 110.0(2) . . ?
O4 C36 H36 110.5 . . ?
N3 C36 C35 103.46(18) . . ?
N3 C36 H36 110.5 . . ?
C35 C36 H36 110.5 . . ?
C29 C37 H37 119.8 . . ?
C29 C37 C38 120.3(3) . . ?
C38 C37 H37 119.8 . . ?
C26 C38 H38 119.7 . . ?
C37 C38 C26 120.5(3) . . ?
C37 C38 H38 119.7 . . ?

loop_
_geom_bond_atom_site_label_1
_geom_bond_atom_site_label_2
_geom_bond_distance
_geom_bond_site_symmetry_2
_geom_bond_publ_flag
Cl1 C1 1.746(3) . ?
Cl2 C20 1.742(3) . ?
O1 N2 1.431(3) . ?
O1 C6 1.473(3) . ?
O2 H2 0.82(3) . ?
O2 C14 1.409(3) . ?
O3 N4 1.438(2) . ?
O3 C25 1.480(3) . ?
O4 C36 1.408(3) . ?
O4 H4 0.91(4) . ?
N1 C5 1.407(3) . ?
N1 C6 1.481(3) . ?
N1 C14 1.492(3) . ?
N2 C5 1.292(3) . ?
N3 C24 1.408(3) . ?
N3 C25 1.478(3) . ?
N3 C36 1.500(3) . ?
N4 C24 1.291(3) . ?
C1 C2 1.379(4) . ?
C1 C19 1.383(4) . ?
C2 H2A 0.9300 . ?
C2 C3 1.381(3) . ?
C3 H3 0.9300 . ?
C3 C4 1.391(3) . ?
C4 C5 1.476(3) . ?
C4 C18 1.394(3) . ?
C6 C7 1.518(3) . ?
C6 C11 1.569(3) . ?
C7 C8 1.389(3) . ?
C7 C17 1.397(3) . ?
C8 H8 0.9300 . ?
C8 C9 1.392(4) . ?
C9 H9 0.9300 . ?
C9 C10 1.375(4) . ?
C10 H10 0.9300 . ?
C10 C16 1.377(4) . ?
C11 C12 1.538(4) . ?
C11 C13 1.535(3) . ?
C11 C15 1.538(3) . ?
C12 H12A 0.9600 . ?
C12 H12B 0.9600 . ?
C12 H12C 0.9600 . ?
C13 H13A 0.9700 . ?
C13 H13B 0.9700 . ?
C13 C14 1.523(3) . ?
C14 H14 0.9800 . ?
C15 H15A 0.9600 . ?
C15 H15B 0.9600 . ?
C15 H15C 0.9600 . ?
C16 H16 0.9300 . ?
C16 C17 1.385(4) . ?
C17 H17 0.9300 . ?
C18 H18 0.9300 . ?
C18 C19 1.390(4) . ?
C19 H19 0.9300 . ?
C20 C21 1.382(4) . ?
C20 C30 1.379(3) . ?
C21 H21 0.9300 . ?
C21 C22 1.384(3) . ?
C22 H22 0.9300 . ?
C22 C23 1.392(3) . ?
C23 C24 1.475(3) . ?
C23 C31 1.391(3) . ?
C25 C26 1.525(3) . ?
C25 C32 1.554(3) . ?
C26 C27 1.391(3) . ?
C26 C38 1.397(3) . ?
C27 H27 0.9300 . ?
C27 C28 1.390(4) . ?
C28 H28 0.9300 . ?
C28 C29 1.373(4) . ?
C29 H29 0.9300 . ?
C29 C37 1.377(4) . ?
C30 H30 0.9300 . ?
C30 C31 1.387(3) . ?
C31 H31 0.9300 . ?
C32 C33 1.541(3) . ?
C32 C34 1.538(3) . ?
C32 C35 1.546(3) . ?
C33 H33A 0.9600 . ?
C33 H33B 0.9600 . ?
C33 H33C 0.9600 . ?
C34 H34A 0.9600 . ?
C34 H34B 0.9600 . ?
C34 H34C 0.9600 . ?
C35 H35A 0.9700 . ?
C35 H35B 0.9700 . ?
C35 C36 1.519(3) . ?
C36 H36 0.9800 . ?
C37 H37 0.9300 . ?
C37 C38 1.390(4) . ?
C38 H38 0.9300 . ?

loop_
_geom_torsion_atom_site_label_1
_geom_torsion_atom_site_label_2
_geom_torsion_atom_site_label_3
_geom_torsion_atom_site_label_4
_geom_torsion
_geom_torsion_site_symmetry_1
_geom_torsion_site_symmetry_2
_geom_torsion_site_symmetry_3
_geom_torsion_site_symmetry_4
_geom_torsion_publ_flag
Cl1 C1 C2 C3 177.95(19) . . . . ?
Cl1 C1 C19 C18 -178.43(19) . . . . ?
Cl2 C20 C21 C22 -177.39(19) . . . . ?
Cl2 C20 C30 C31 176.43(19) . . . . ?
O1 N2 C5 N1 5.2(3) . . . . ?
O1 N2 C5 C4 -173.49(19) . . . . ?
O1 C6 C7 C8 136.0(2) . . . . ?
O1 C6 C7 C17 -43.9(3) . . . . ?
O1 C6 C11 C12 33.2(3) . . . . ?
O1 C6 C11 C13 -87.0(2) . . . . ?
O1 C6 C11 C15 155.1(2) . . . . ?
O3 N4 C24 N3 3.7(2) . . . . ?
O3 N4 C24 C23 -173.81(18) . . . . ?
O3 C25 C26 C27 139.6(2) . . . . ?
O3 C25 C26 C38 -41.2(3) . . . . ?
O3 C25 C32 C33 162.22(18) . . . . ?
O3 C25 C32 C34 40.2(3) . . . . ?
O3 C25 C32 C35 -80.4(2) . . . . ?
N1 C6 C7 C8 22.8(3) . . . . ?
N1 C6 C7 C17 -157.1(2) . . . . ?
N1 C6 C11 C12 144.2(2) . . . . ?
N1 C6 C11 C13 24.0(2) . . . . ?
N1 C6 C11 C15 -93.8(2) . . . . ?
N2 O1 C6 N1 18.3(2) . . . . ?
N2 O1 C6 C7 -101.32(19) . . . . ?
N2 O1 C6 C11 131.09(19) . . . . ?
N3 C25 C26 C27 27.4(3) . . . . ?
N3 C25 C26 C38 -153.4(2) . . . . ?
N3 C25 C32 C33 -87.3(2) . . . . ?
N3 C25 C32 C34 150.7(2) . . . . ?
N3 C25 C32 C35 30.0(2) . . . . ?
N4 O3 C25 N3 21.9(2) . . . . ?
N4 O3 C25 C26 -96.33(19) . . . . ?
N4 O3 C25 C32 134.19(18) . . . . ?
C1 C2 C3 C4 0.2(4) . . . . ?
C2 C1 C19 C18 0.4(4) . . . . ?
C2 C3 C4 C5 -178.6(2) . . . . ?
C2 C3 C4 C18 0.9(4) . . . . ?
C3 C4 C5 N1 -147.4(2) . . . . ?
C3 C4 C5 N2 31.2(3) . . . . ?
C3 C4 C18 C19 -1.4(4) . . . . ?
C4 C18 C19 C1 0.8(4) . . . . ?
C5 N1 C6 O1 -14.9(2) . . . . ?
C5 N1 C6 C7 100.6(2) . . . . ?
C5 N1 C6 C11 -130.21(18) . . . . ?
C5 N1 C14 O2 -140.4(2) . . . . ?
C5 N1 C14 C13 101.7(2) . . . . ?
C5 C4 C18 C19 178.1(2) . . . . ?
C6 O1 N2 C5 -15.0(2) . . . . ?
C6 N1 C5 N2 6.6(3) . . . . ?
C6 N1 C5 C4 -174.7(2) . . . . ?
C6 N1 C14 O2 101.7(2) . . . . ?
C6 N1 C14 C13 -16.3(2) . . . . ?
C6 C7 C8 C9 -179.0(2) . . . . ?
C6 C7 C17 C16 179.7(2) . . . . ?
C6 C11 C13 C14 -34.6(2) . . . . ?
C7 C6 C11 C12 -88.8(3) . . . . ?
C7 C6 C11 C13 151.0(2) . . . . ?
C7 C6 C11 C15 33.1(3) . . . . ?
C7 C8 C9 C10 -0.9(4) . . . . ?
C8 C7 C17 C16 -0.2(4) . . . . ?
C8 C9 C10 C16 0.1(5) . . . . ?
C9 C10 C16 C17 0.7(5) . . . . ?
C10 C16 C17 C7 -0.7(4) . . . . ?
C11 C6 C7 C8 -100.7(3) . . . . ?
C11 C6 C7 C17 79.4(3) . . . . ?
C11 C13 C14 O2 -87.2(2) . . . . ?
C11 C13 C14 N1 32.0(2) . . . . ?
C12 C11 C13 C14 -153.9(2) . . . . ?
C14 N1 C5 N2 -115.1(2) . . . . ?
C14 N1 C5 C4 63.6(3) . . . . ?
C14 N1 C6 O1 110.22(19) . . . . ?
C14 N1 C6 C7 -134.31(19) . . . . ?
C14 N1 C6 C11 -5.1(2) . . . . ?
C15 C11 C13 C14 83.5(2) . . . . ?
C17 C7 C8 C9 1.0(4) . . . . ?
C18 C4 C5 N1 33.0(3) . . . . ?
C18 C4 C5 N2 -148.4(2) . . . . ?
C19 C1 C2 C3 -0.9(4) . . . . ?
C20 C21 C22 C23 0.3(4) . . . . ?
C20 C30 C31 C23 1.7(4) . . . . ?
C21 C20 C30 C31 -1.9(4) . . . . ?
C21 C22 C23 C24 175.6(2) . . . . ?
C21 C22 C23 C31 -0.5(3) . . . . ?
C22 C23 C24 N3 -141.0(2) . . . . ?
C22 C23 C24 N4 36.4(3) . . . . ?
C22 C23 C31 C30 -0.5(3) . . . . ?
C24 N3 C25 O3 -19.1(2) . . . . ?
C24 N3 C25 C26 95.8(2) . . . . ?
C24 N3 C25 C32 -134.35(17) . . . . ?
C24 N3 C36 O4 -137.7(2) . . . . ?
C24 N3 C36 C35 104.0(2) . . . . ?
C24 C23 C31 C30 -176.6(2) . . . . ?
C25 O3 N4 C24 -16.4(2) . . . . ?
C25 N3 C24 N4 10.4(2) . . . . ?
C25 N3 C24 C23 -171.95(18) . . . . ?
C25 N3 C36 O4 106.0(2) . . . . ?
C25 N3 C36 C35 -12.3(2) . . . . ?
C25 C26 C27 C28 179.1(2) . . . . ?
C25 C26 C38 C37 -179.1(2) . . . . ?
C25 C32 C35 C36 -38.1(2) . . . . ?
C26 C25 C32 C33 38.9(3) . . . . ?
C26 C25 C32 C34 -83.1(3) . . . . ?
C26 C25 C32 C35 156.2(2) . . . . ?
C26 C27 C28 C29 0.0(5) . . . . ?
C27 C26 C38 C37 0.1(4) . . . . ?
C27 C28 C29 C37 0.2(5) . . . . ?
C28 C29 C37 C38 -0.3(5) . . . . ?
C29 C37 C38 C26 0.1(4) . . . . ?
C30 C20 C21 C22 1.0(4) . . . . ?
C31 C23 C24 N3 35.0(3) . . . . ?
C31 C23 C24 N4 -147.6(2) . . . . ?
C32 C25 C26 C27 -95.9(3) . . . . ?
C32 C25 C26 C38 83.4(3) . . . . ?
C32 C35 C36 O4 -87.9(2) . . . . ?
C32 C35 C36 N3 31.7(2) . . . . ?
C33 C32 C35 C36 79.2(2) . . . . ?
C34 C32 C35 C36 -159.1(2) . . . . ?
C36 N3 C24 N4 -109.6(2) . . . . ?
C36 N3 C24 C23 68.0(2) . . . . ?
C36 N3 C25 O3 103.58(19) . . . . ?
C36 N3 C25 C26 -141.51(18) . . . . ?
C36 N3 C25 C32 -11.6(2) . . . . ?
C38 C26 C27 C28 -0.2(4) . . . . ?
